data_7014938
loop_
_publ_author_name
'Drouin, Fr\'ed\'eric'
'Whitehorne, Todd J. J.'
'Schaper, Frank'

_publ_section_title
;
 Nacnac(Bn)MgOtBu: a diketiminate-based catalyst for the polymerisation
 of rac-lactide with slight isotactic preference.
;
_journal_issue 6
_journal_name_full 'Dalton transactions (Cambridge, England : 2003)'
_journal_page_first 1396
_journal_page_last 1400
_journal_paper_doi 10.1039/c0dt01294g
_journal_volume 40
_journal_year 2011
_chemical_compound_source 'Synthesized by the authors. See text'
_chemical_formula_moiety 'C46 H60 Mg2 N4 O2'
_chemical_formula_sum 'C46 H60 Mg2 N4 O2'
_chemical_formula_weight 749.60
_chemical_name_systematic
;
?
;
_space_group_IT_number 2
_symmetry_cell_setting triclinic
_symmetry_space_group_name_Hall '-P 1'
_symmetry_space_group_name_H-M 'P -1'
_atom_sites_solution_hydrogens geom
_atom_sites_solution_primary direct
_atom_sites_solution_secondary difmap
_audit_creation_method SHELXL-97
_cell_angle_alpha 69.2650(10)
_cell_angle_beta 77.0850(10)
_cell_angle_gamma 64.6290(10)
_cell_formula_units_Z 1
_cell_length_a 10.0643(2)
_cell_length_b 10.7726(2)
_cell_length_c 11.8549(2)
_cell_measurement_reflns_used 6226
_cell_measurement_temperature 150
_cell_measurement_theta_max 72.11
_cell_measurement_theta_min 4.00
_cell_volume 1082.18(4)
_computing_cell_refinement 'SAINT V7.68A(Bruker AXS, 2009)'
_computing_data_collection 'APEX2 (Bruker AXS, 2009)'
_computing_data_reduction 'SAINT V7.68A(Bruker AXS, 2009)'
_computing_molecular_graphics 'SHELXTL v6.12 (Bruker AXS, 2001)'
_computing_publication_material 'UdMX (Maris, 2004)'
_computing_structure_refinement 'SHELXL97 (Sheldrick, 2008)'
_computing_structure_solution 'SHELXS97 (Sheldrick, 2008)'
_diffrn_ambient_temperature 150
_diffrn_detector_area_resol_mean 5.5
_diffrn_measured_fraction_theta_full 0.960
_diffrn_measured_fraction_theta_max 0.960
_diffrn_measurement_device_type 'Bruker Smart 6000'
_diffrn_measurement_method \w
_diffrn_radiation_monochromator 'Montel 200 optics'
_diffrn_radiation_source 'Rotating Anode'
_diffrn_radiation_type CuK\a
_diffrn_radiation_wavelength 1.54178
_diffrn_reflns_av_R_equivalents 0.080
_diffrn_reflns_av_sigmaI/netI 0.0517
_diffrn_reflns_limit_h_max 12
_diffrn_reflns_limit_h_min -12
_diffrn_reflns_limit_k_max 13
_diffrn_reflns_limit_k_min -13
_diffrn_reflns_limit_l_max 14
_diffrn_reflns_limit_l_min -14
_diffrn_reflns_number 14308
_diffrn_reflns_theta_full 72.57
_diffrn_reflns_theta_max 72.57
_diffrn_reflns_theta_min 4.00
_exptl_absorpt_coefficient_mu 0.803
_exptl_absorpt_correction_T_max 0.8794
_exptl_absorpt_correction_T_min 0.7365
_exptl_absorpt_correction_type multi-scan
_exptl_absorpt_process_details 'Sadabs (Sheldrick, 1996)'
_exptl_crystal_colour Colorless
_exptl_crystal_density_diffrn 1.150
_exptl_crystal_density_method 'not measured'
_exptl_crystal_description block
_exptl_crystal_F_000 404
_exptl_crystal_size_max 0.20
_exptl_crystal_size_mid 0.16
_exptl_crystal_size_min 0.16
_refine_diff_density_max 0.385
_refine_diff_density_min -0.342
_refine_diff_density_rms 0.069
_refine_ls_extinction_method none
_refine_ls_goodness_of_fit_ref 1.074
_refine_ls_hydrogen_treatment constr
_refine_ls_matrix_type full
_refine_ls_number_parameters 246
_refine_ls_number_reflns 4129
_refine_ls_number_restraints 0
_refine_ls_restrained_S_all 1.074
_refine_ls_R_factor_all 0.0568
_refine_ls_R_factor_gt 0.0498
_refine_ls_shift/su_max 0.000
_refine_ls_shift/su_mean 0.000
_refine_ls_structure_factor_coef Fsqd
_refine_ls_weighting_details 'calc w=1/[\s^2^(Fo^2^)+(0.0941P)^2^+0.0000P] where P=(Fo^2^+2Fc^2^)/3'
_refine_ls_weighting_scheme calc
_refine_ls_wR_factor_gt 0.1386
_refine_ls_wR_factor_ref 0.1435
_reflns_number_gt 3431
_reflns_number_total 4129
_reflns_threshold_expression I>2\s(I)
_cod_data_source_file C0DT01294G.TXT
_cod_data_source_block toddw8
_cod_depositor_comments
;
The following automatic conversions were performed:
'_symmetry_cell_setting' value 'Triclinic' changed to 'triclinic'
according to '/home/saulius/struct/CIF-dictionaries/cif_core.dic'
dictionary named 'cif_core.dic' version 2.4.1 from 2010-06-29.

Automatic conversion script
Id: cif_fix_enum 1555 2011-01-17 13:19:09Z saulius 
;
_cod_original_cell_volume 1082.18(3)
_cod_original_sg_symbol_H-M P-1
_cod_database_code 7014938

loop_
_symmetry_equiv_pos_as_xyz
'x, y, z'
'-x, -y, -z'

loop_
_atom_site_label
_atom_site_type_symbol
_atom_site_fract_x
_atom_site_fract_y
_atom_site_fract_z
_atom_site_U_iso_or_equiv
_atom_site_adp_type
_atom_site_occupancy
_atom_site_symmetry_multiplicity
_atom_site_calc_flag
_atom_site_refinement_flags
_atom_site_disorder_assembly
_atom_site_disorder_group
Mg1 Mg 0.03293(5) 0.62856(5) 0.46575(4) 0.01681(16) Uani 1 1 d . . .
N1 N 0.08618(13) 0.73557(13) 0.54936(11) 0.0200(3) Uani 1 1 d . . .
N2 N 0.06213(14) 0.75796(13) 0.29669(11) 0.0214(3) Uani 1 1 d . . .
O1 O 0.13738(11) 0.42479(10) 0.47107(9) 0.0193(2) Uani 1 1 d . . .
C1 C 0.20547(19) 0.89184(17) 0.55410(18) 0.0320(4) Uani 1 1 d . . .
H1A H 0.2432 0.8249 0.6293 0.048 Uiso 1 1 calc R . .
H1B H 0.1209 0.9724 0.5697 0.048 Uiso 1 1 calc R . .
H1C H 0.2803 0.9246 0.5044 0.048 Uiso 1 1 calc R . .
C2 C 0.16134(16) 0.81903(15) 0.48944(15) 0.0216(3) Uani 1 1 d . . .
C3 C 0.19927(17) 0.85144(17) 0.36350(15) 0.0265(4) Uani 1 1 d . . .
H3A H 0.2693 0.8928 0.3358 0.032 Uiso 1 1 calc R . .
C4 C 0.14763(17) 0.83086(17) 0.27311(15) 0.0259(4) Uani 1 1 d . . .
C5 C 0.1947(2) 0.9010(2) 0.14380(17) 0.0436(5) Uani 1 1 d . . .
H5A H 0.1087 0.9654 0.1008 0.065 Uiso 1 1 calc R . .
H5B H 0.2541 0.8282 0.1045 0.065 Uiso 1 1 calc R . .
H5C H 0.2509 0.9537 0.1443 0.065 Uiso 1 1 calc R . .
C6 C 0.03629(18) 0.72737(19) 0.67726(15) 0.0278(4) Uani 1 1 d . . .
H6A H -0.0468 0.6978 0.6987 0.033 Uiso 1 1 calc R . .
H6B H 0.0003 0.8233 0.6852 0.033 Uiso 1 1 calc R . .
C7 C 0.1494(2) 0.62711(18) 0.76872(15) 0.0288(4) Uani 1 1 d . . .
C8 C 0.2930(2) 0.54562(19) 0.73756(16) 0.0316(4) Uani 1 1 d . . .
H8A H 0.3233 0.5502 0.6566 0.038 Uiso 1 1 calc R . .
C9 C 0.3933(2) 0.4569(2) 0.82392(19) 0.0416(5) Uani 1 1 d . . .
H9A H 0.4898 0.4030 0.8009 0.050 Uiso 1 1 calc R . .
C10 C 0.3493(3) 0.4493(2) 0.9439(2) 0.0666(8) Uani 1 1 d . . .
H10A H 0.4157 0.3907 1.0025 0.080 Uiso 1 1 calc R . .
C11 C 0.2061(4) 0.5292(3) 0.9761(2) 0.0981(13) Uani 1 1 d . . .
H11A H 0.1758 0.5238 1.0572 0.118 Uiso 1 1 calc R . .
C12 C 0.1066(3) 0.6174(3) 0.88960(19) 0.0695(9) Uani 1 1 d . . .
H12A H 0.0100 0.6707 0.9130 0.083 Uiso 1 1 calc R . .
C13 C 0.00105(18) 0.75307(18) 0.19787(15) 0.0281(4) Uani 1 1 d . . .
H13A H 0.0051 0.6567 0.2144 0.034 Uiso 1 1 calc R . .
H13B H 0.0618 0.7737 0.1233 0.034 Uiso 1 1 calc R . .
C14 C -0.15689(18) 0.85882(17) 0.18068(13) 0.0252(3) Uani 1 1 d . . .
C15 C -0.20402(19) 0.99739(19) 0.18873(15) 0.0312(4) Uani 1 1 d . . .
H15A H -0.1377 1.0268 0.2050 0.037 Uiso 1 1 calc R . .
C16 C -0.3495(2) 1.0920(2) 0.17262(17) 0.0415(5) Uani 1 1 d . . .
H16A H -0.3798 1.1849 0.1770 0.050 Uiso 1 1 calc R . .
C17 C -0.4490(2) 1.0490(3) 0.1502(2) 0.0512(6) Uani 1 1 d . . .
H17A H -0.5469 1.1119 0.1410 0.061 Uiso 1 1 calc R . .
C18 C -0.4029(2) 0.9124(3) 0.1413(2) 0.0548(6) Uani 1 1 d . . .
H18A H -0.4698 0.8835 0.1251 0.066 Uiso 1 1 calc R . .
C19 C -0.2581(2) 0.8177(2) 0.15623(17) 0.0382(4) Uani 1 1 d . . .
H19A H -0.2282 0.7257 0.1499 0.046 Uiso 1 1 calc R . .
C20 C 0.28822(15) 0.35134(16) 0.43406(14) 0.0206(3) Uani 1 1 d . . .
C21 C 0.38615(18) 0.38664(19) 0.48913(17) 0.0335(4) Uani 1 1 d . . .
H21A H 0.3630 0.4883 0.4605 0.050 Uiso 1 1 calc R . .
H21B H 0.4879 0.3365 0.4658 0.050 Uiso 1 1 calc R . .
H21C H 0.3692 0.3574 0.5758 0.050 Uiso 1 1 calc R . .
C22 C 0.32410(19) 0.19013(17) 0.47822(17) 0.0330(4) Uani 1 1 d . . .
H22A H 0.2621 0.1690 0.4430 0.049 Uiso 1 1 calc R . .
H22B H 0.3071 0.1600 0.5648 0.049 Uiso 1 1 calc R . .
H22C H 0.4257 0.1398 0.4547 0.049 Uiso 1 1 calc R . .
C23 C 0.31193(19) 0.40009(19) 0.29652(15) 0.0309(4) Uani 1 1 d . . .
H23A H 0.2895 0.5016 0.2689 0.046 Uiso 1 1 calc R . .
H23B H 0.2483 0.3796 0.2625 0.046 Uiso 1 1 calc R . .
H23C H 0.4129 0.3499 0.2714 0.046 Uiso 1 1 calc R . .

loop_
_atom_site_aniso_label
_atom_site_aniso_U_11
_atom_site_aniso_U_22
_atom_site_aniso_U_33
_atom_site_aniso_U_23
_atom_site_aniso_U_13
_atom_site_aniso_U_12
Mg1 0.0146(3) 0.0155(3) 0.0209(3) -0.0055(2) -0.00201(19) -0.0059(2)
N1 0.0181(6) 0.0198(6) 0.0230(6) -0.0061(5) -0.0037(5) -0.0072(5)
N2 0.0184(6) 0.0214(6) 0.0211(6) -0.0051(5) -0.0042(5) -0.0043(5)
O1 0.0117(5) 0.0182(5) 0.0264(5) -0.0084(4) 0.0013(4) -0.0043(4)
C1 0.0286(9) 0.0217(8) 0.0504(11) -0.0102(8) -0.0158(8) -0.0081(7)
C2 0.0159(7) 0.0142(7) 0.0346(9) -0.0058(6) -0.0080(6) -0.0038(6)
C3 0.0204(8) 0.0229(8) 0.0347(9) 0.0004(7) -0.0051(6) -0.0126(7)
C4 0.0190(7) 0.0234(8) 0.0266(8) -0.0017(6) -0.0018(6) -0.0049(6)
C5 0.0375(11) 0.0524(12) 0.0293(10) 0.0057(9) -0.0004(8) -0.0220(10)
C6 0.0252(8) 0.0361(9) 0.0267(8) -0.0148(7) -0.0005(7) -0.0122(7)
C7 0.0382(10) 0.0272(8) 0.0251(8) -0.0090(7) -0.0068(7) -0.0132(8)
C8 0.0334(9) 0.0331(9) 0.0319(9) -0.0049(7) -0.0086(7) -0.0168(8)
C9 0.0423(11) 0.0321(9) 0.0524(12) 0.0000(9) -0.0221(9) -0.0171(9)
C10 0.104(2) 0.0415(12) 0.0484(14) -0.0035(10) -0.0489(14) -0.0093(14)
C11 0.137(3) 0.0739(18) 0.0308(12) -0.0214(12) -0.0343(15) 0.025(2)
C12 0.087(2) 0.0589(15) 0.0285(11) -0.0178(10) -0.0084(11) 0.0088(14)
C13 0.0277(9) 0.0313(9) 0.0235(8) -0.0112(7) -0.0063(6) -0.0053(7)
C14 0.0260(8) 0.0287(8) 0.0166(7) -0.0030(6) -0.0052(6) -0.0080(7)
C15 0.0296(9) 0.0336(9) 0.0267(8) -0.0108(7) -0.0063(7) -0.0053(8)
C16 0.0343(10) 0.0383(10) 0.0371(10) -0.0115(8) -0.0096(8) 0.0031(9)
C17 0.0243(10) 0.0558(13) 0.0530(13) -0.0051(11) -0.0117(9) -0.0012(9)
C18 0.0330(11) 0.0610(14) 0.0691(16) -0.0047(12) -0.0217(10) -0.0199(11)
C19 0.0362(10) 0.0372(10) 0.0416(10) -0.0036(8) -0.0133(8) -0.0159(9)
C20 0.0120(7) 0.0180(7) 0.0283(8) -0.0085(6) 0.0018(6) -0.0031(6)
C21 0.0171(8) 0.0387(10) 0.0465(11) -0.0170(8) -0.0022(7) -0.0090(8)
C22 0.0252(9) 0.0194(8) 0.0453(10) -0.0093(7) 0.0025(7) -0.0031(7)
C23 0.0263(8) 0.0313(9) 0.0309(9) -0.0113(7) 0.0059(7) -0.0095(7)

loop_
_atom_type_symbol
_atom_type_description
_atom_type_scat_dispersion_real
_atom_type_scat_dispersion_imag
_atom_type_scat_source
C C 0.0181 0.0091 'International Tables Vol C Tables 4.2.6.8 and 6.1.1.4'
H H 0.0000 0.0000 'International Tables Vol C Tables 4.2.6.8 and 6.1.1.4'
N N 0.0311 0.0180 'International Tables Vol C Tables 4.2.6.8 and 6.1.1.4'
O O 0.0492 0.0322 'International Tables Vol C Tables 4.2.6.8 and 6.1.1.4'
Mg Mg 0.1719 0.1771 'International Tables Vol C Tables 4.2.6.8 and 6.1.1.4'

loop_
_geom_angle_atom_site_label_1
_geom_angle_atom_site_label_2
_geom_angle_atom_site_label_3
_geom_angle
_geom_angle_site_symmetry_1
_geom_angle_site_symmetry_3
_geom_angle_publ_flag
O1 Mg1 O1 83.76(4) 2_566 . ?
O1 Mg1 N2 125.53(5) 2_566 . ?
O1 Mg1 N2 110.46(5) . . ?
O1 Mg1 N1 120.22(5) 2_566 . ?
O1 Mg1 N1 126.49(5) . . ?
N2 Mg1 N1 93.59(6) . . ?
O1 Mg1 Mg1 42.17(3) 2_566 2_566 ?
O1 Mg1 Mg1 41.59(3) . 2_566 ?
N2 Mg1 Mg1 128.62(5) . 2_566 ?
N1 Mg1 Mg1 137.53(5) . 2_566 ?
C2 N1 C6 117.92(13) . . ?
C2 N1 Mg1 121.59(11) . . ?
C6 N1 Mg1 120.44(10) . . ?
C4 N2 C13 120.24(13) . . ?
C4 N2 Mg1 121.80(11) . . ?
C13 N2 Mg1 117.47(10) . . ?
C20 O1 Mg1 134.96(9) . 2_566 ?
C20 O1 Mg1 128.76(9) . . ?
Mg1 O1 Mg1 96.24(4) 2_566 . ?
C2 C1 H1A 109.5 . . ?
C2 C1 H1B 109.5 . . ?
H1A C1 H1B 109.5 . . ?
C2 C1 H1C 109.5 . . ?
H1A C1 H1C 109.5 . . ?
H1B C1 H1C 109.5 . . ?
N1 C2 C3 123.89(14) . . ?
N1 C2 C1 120.74(15) . . ?
C3 C2 C1 115.31(14) . . ?
C4 C3 C2 130.03(14) . . ?
C4 C3 H3A 115.0 . . ?
C2 C3 H3A 115.0 . . ?
N2 C4 C3 123.47(14) . . ?
N2 C4 C5 121.20(16) . . ?
C3 C4 C5 115.31(16) . . ?
C4 C5 H5A 109.5 . . ?
C4 C5 H5B 109.5 . . ?
H5A C5 H5B 109.5 . . ?
C4 C5 H5C 109.5 . . ?
H5A C5 H5C 109.5 . . ?
H5B C5 H5C 109.5 . . ?
N1 C6 C7 116.81(13) . . ?
N1 C6 H6A 108.1 . . ?
C7 C6 H6A 108.1 . . ?
N1 C6 H6B 108.1 . . ?
C7 C6 H6B 108.1 . . ?
H6A C6 H6B 107.3 . . ?
C8 C7 C12 118.12(18) . . ?
C8 C7 C6 123.53(15) . . ?
C12 C7 C6 118.36(17) . . ?
C7 C8 C9 121.63(18) . . ?
C7 C8 H8A 119.2 . . ?
C9 C8 H8A 119.2 . . ?
C10 C9 C8 119.6(2) . . ?
C10 C9 H9A 120.2 . . ?
C8 C9 H9A 120.2 . . ?
C11 C10 C9 119.3(2) . . ?
C11 C10 H10A 120.3 . . ?
C9 C10 H10A 120.3 . . ?
C10 C11 C12 120.8(2) . . ?
C10 C11 H11A 119.6 . . ?
C12 C11 H11A 119.6 . . ?
C7 C12 C11 120.5(2) . . ?
C7 C12 H12A 119.7 . . ?
C11 C12 H12A 119.7 . . ?
N2 C13 C14 113.00(13) . . ?
N2 C13 H13A 109.0 . . ?
C14 C13 H13A 109.0 . . ?
N2 C13 H13B 109.0 . . ?
C14 C13 H13B 109.0 . . ?
H13A C13 H13B 107.8 . . ?
C19 C14 C15 118.66(16) . . ?
C19 C14 C13 119.71(16) . . ?
C15 C14 C13 121.62(15) . . ?
C16 C15 C14 120.37(18) . . ?
C16 C15 H15A 119.8 . . ?
C14 C15 H15A 119.8 . . ?
C17 C16 C15 120.30(19) . . ?
C17 C16 H16A 119.9 . . ?
C15 C16 H16A 119.9 . . ?
C16 C17 C18 119.63(19) . . ?
C16 C17 H17A 120.2 . . ?
C18 C17 H17A 120.2 . . ?
C17 C18 C19 120.5(2) . . ?
C17 C18 H18A 119.7 . . ?
C19 C18 H18A 119.7 . . ?
C18 C19 C14 120.49(19) . . ?
C18 C19 H19A 119.8 . . ?
C14 C19 H19A 119.8 . . ?
O1 C20 C23 109.36(12) . . ?
O1 C20 C22 108.91(12) . . ?
C23 C20 C22 109.63(13) . . ?
O1 C20 C21 108.87(12) . . ?
C23 C20 C21 109.92(13) . . ?
C22 C20 C21 110.13(14) . . ?
C20 C21 H21A 109.5 . . ?
C20 C21 H21B 109.5 . . ?
H21A C21 H21B 109.5 . . ?
C20 C21 H21C 109.5 . . ?
H21A C21 H21C 109.5 . . ?
H21B C21 H21C 109.5 . . ?
C20 C22 H22A 109.5 . . ?
C20 C22 H22B 109.5 . . ?
H22A C22 H22B 109.5 . . ?
C20 C22 H22C 109.5 . . ?
H22A C22 H22C 109.5 . . ?
H22B C22 H22C 109.5 . . ?
C20 C23 H23A 109.5 . . ?
C20 C23 H23B 109.5 . . ?
H23A C23 H23B 109.5 . . ?
C20 C23 H23C 109.5 . . ?
H23A C23 H23C 109.5 . . ?
H23B C23 H23C 109.5 . . ?

loop_
_geom_bond_atom_site_label_1
_geom_bond_atom_site_label_2
_geom_bond_distance
_geom_bond_site_symmetry_2
_geom_bond_publ_flag
Mg1 O1 1.9481(11) 2_566 ?
Mg1 O1 1.9702(11) . ?
Mg1 N2 2.0386(14) . ?
Mg1 N1 2.0431(13) . ?
Mg1 Mg1 2.9174(9) 2_566 ?
N1 C2 1.333(2) . ?
N1 C6 1.4703(19) . ?
N2 C4 1.323(2) . ?
N2 C13 1.4649(19) . ?
O1 C20 1.4290(16) . ?
O1 Mg1 1.9480(11) 2_566 ?
C1 C2 1.509(2) . ?
C1 H1A 0.9600 . ?
C1 H1B 0.9600 . ?
C1 H1C 0.9600 . ?
C2 C3 1.410(2) . ?
C3 C4 1.408(2) . ?
C3 H3A 0.9300 . ?
C4 C5 1.519(2) . ?
C5 H5A 0.9600 . ?
C5 H5B 0.9600 . ?
C5 H5C 0.9600 . ?
C6 C7 1.519(2) . ?
C6 H6A 0.9700 . ?
C6 H6B 0.9700 . ?
C7 C8 1.378(2) . ?
C7 C12 1.381(3) . ?
C8 C9 1.387(2) . ?
C8 H8A 0.9300 . ?
C9 C10 1.376(3) . ?
C9 H9A 0.9300 . ?
C10 C11 1.373(4) . ?
C10 H10A 0.9300 . ?
C11 C12 1.383(3) . ?
C11 H11A 0.9300 . ?
C12 H12A 0.9300 . ?
C13 C14 1.515(2) . ?
C13 H13A 0.9700 . ?
C13 H13B 0.9700 . ?
C14 C19 1.388(2) . ?
C14 C15 1.391(2) . ?
C15 C16 1.388(2) . ?
C15 H15A 0.9300 . ?
C16 C17 1.376(3) . ?
C16 H16A 0.9300 . ?
C17 C18 1.377(3) . ?
C17 H17A 0.9300 . ?
C18 C19 1.382(3) . ?
C18 H18A 0.9300 . ?
C19 H19A 0.9300 . ?
C20 C23 1.523(2) . ?
C20 C22 1.524(2) . ?
C20 C21 1.525(2) . ?
C21 H21A 0.9600 . ?
C21 H21B 0.9600 . ?
C21 H21C 0.9600 . ?
C22 H22A 0.9600 . ?
C22 H22B 0.9600 . ?
C22 H22C 0.9600 . ?
C23 H23A 0.9600 . ?
C23 H23B 0.9600 . ?
C23 H23C 0.9600 . ?

loop_
_geom_torsion_atom_site_label_1
_geom_torsion_atom_site_label_2
_geom_torsion_atom_site_label_3
_geom_torsion_atom_site_label_4
_geom_torsion
_geom_torsion_site_symmetry_1
_geom_torsion_site_symmetry_2
_geom_torsion_site_symmetry_3
_geom_torsion_site_symmetry_4
_geom_torsion_publ_flag
O1 Mg1 N1 C2 -154.59(11) 2_566 . . . ?
O1 Mg1 N1 C2 99.48(12) . . . . ?
N2 Mg1 N1 C2 -19.33(12) . . . . ?
Mg1 Mg1 N1 C2 154.75(10) 2_566 . . . ?
O1 Mg1 N1 C6 22.66(13) 2_566 . . . ?
O1 Mg1 N1 C6 -83.26(12) . . . . ?
N2 Mg1 N1 C6 157.92(11) . . . . ?
Mg1 Mg1 N1 C6 -28.00(14) 2_566 . . . ?
O1 Mg1 N2 C4 155.19(11) 2_566 . . . ?
O1 Mg1 N2 C4 -107.70(12) . . . . ?
N1 Mg1 N2 C4 23.55(13) . . . . ?
Mg1 Mg1 N2 C4 -151.34(11) 2_566 . . . ?
O1 Mg1 N2 C13 -32.82(13) 2_566 . . . ?
O1 Mg1 N2 C13 64.30(11) . . . . ?
N1 Mg1 N2 C13 -164.46(11) . . . . ?
Mg1 Mg1 N2 C13 20.65(13) 2_566 . . . ?
O1 Mg1 O1 C20 177.92(14) 2_566 . . . ?
N2 Mg1 O1 C20 52.25(13) . . . . ?
N1 Mg1 O1 C20 -58.79(13) . . . . ?
Mg1 Mg1 O1 C20 177.92(14) 2_566 . . . ?
O1 Mg1 O1 Mg1 0.0 2_566 . . 2_566 ?
N2 Mg1 O1 Mg1 -125.67(6) . . . 2_566 ?
N1 Mg1 O1 Mg1 123.29(6) . . . 2_566 ?
C6 N1 C2 C3 -171.55(14) . . . . ?
Mg1 N1 C2 C3 5.8(2) . . . . ?
C6 N1 C2 C1 5.4(2) . . . . ?
Mg1 N1 C2 C1 -177.24(10) . . . . ?
N1 C2 C3 C4 13.4(3) . . . . ?
C1 C2 C3 C4 -163.72(16) . . . . ?
C13 N2 C4 C3 173.99(14) . . . . ?
Mg1 N2 C4 C3 -14.2(2) . . . . ?
C13 N2 C4 C5 -4.9(2) . . . . ?
Mg1 N2 C4 C5 166.84(12) . . . . ?
C2 C3 C4 N2 -8.6(3) . . . . ?
C2 C3 C4 C5 170.41(16) . . . . ?
C2 N1 C6 C7 -80.79(18) . . . . ?
Mg1 N1 C6 C7 101.86(14) . . . . ?
N1 C6 C7 C8 -0.1(2) . . . . ?
N1 C6 C7 C12 179.61(19) . . . . ?
C12 C7 C8 C9 -0.6(3) . . . . ?
C6 C7 C8 C9 179.06(16) . . . . ?
C7 C8 C9 C10 0.1(3) . . . . ?
C8 C9 C10 C11 0.4(4) . . . . ?
C9 C10 C11 C12 -0.4(5) . . . . ?
C8 C7 C12 C11 0.6(4) . . . . ?
C6 C7 C12 C11 -179.1(3) . . . . ?
C10 C11 C12 C7 -0.1(5) . . . . ?
C4 N2 C13 C14 -98.87(17) . . . . ?
Mg1 N2 C13 C14 89.01(14) . . . . ?
N2 C13 C14 C19 -139.17(16) . . . . ?
N2 C13 C14 C15 40.8(2) . . . . ?
C19 C14 C15 C16 0.0(3) . . . . ?
C13 C14 C15 C16 -179.97(16) . . . . ?
C14 C15 C16 C17 0.9(3) . . . . ?
C15 C16 C17 C18 -1.3(3) . . . . ?
C16 C17 C18 C19 0.8(4) . . . . ?
C17 C18 C19 C14 0.1(3) . . . . ?
C15 C14 C19 C18 -0.6(3) . . . . ?
C13 C14 C19 C18 179.46(18) . . . . ?
Mg1 O1 C20 C23 106.01(14) 2_566 . . . ?
Mg1 O1 C20 C23 -71.07(15) . . . . ?
Mg1 O1 C20 C22 -13.8(2) 2_566 . . . ?
Mg1 O1 C20 C22 169.15(10) . . . . ?
Mg1 O1 C20 C21 -133.87(13) 2_566 . . . ?
Mg1 O1 C20 C21 49.05(17) . . . . ?
